data_4121392
loop_
_publ_author_name
'Yongshu Xie'
'Pingchun Wei'
'Xin Li'
'Tao Hong'
'Kai Zhang'
'Hiroyuki Furuta'

_publ_section_title
;
 Macrocycle Contraction and Expansion of a Dihydrosapphyrin Isomer
;
_journal_name_full 'Journal of the American Chemical Society'
_journal_page_first 19119
_journal_page_last 19122
_journal_paper_doi 10.1021/ja4112644
_journal_volume 135
_journal_year 2013
_chemical_formula_sum 'C49 H15 F20 N5 O2 Zn'
_chemical_formula_weight 1151.03
_chemical_name_systematic
; 
 ? 
;
_space_group_IT_number 14
_symmetry_cell_setting monoclinic
_symmetry_space_group_name_Hall '-P 2yn'
_symmetry_space_group_name_H-M 'P 1 21/n 1'
_atom_sites_solution_hydrogens geom
_atom_sites_solution_primary direct
_atom_sites_solution_secondary difmap
_audit_creation_method SHELXL-97
_cell_angle_alpha 90.00
_cell_angle_beta 116.539(9)
_cell_angle_gamma 90.00
_cell_formula_units_Z 8
_cell_length_a 16.774(5)
_cell_length_b 34.488(12)
_cell_length_c 17.962(6)
_cell_measurement_temperature 293(2)
_cell_volume 9296(5)
_computing_structure_refinement 'SHELXL-97 (Sheldrick, 1997)'
_computing_structure_solution 'SHELXS-97 (Sheldrick, 1990)'
_diffrn_ambient_temperature 293(2)
_diffrn_measured_fraction_theta_full 0.999
_diffrn_measured_fraction_theta_max 0.999
_diffrn_radiation_monochromator graphite
_diffrn_radiation_source 'fine-focus sealed tube'
_diffrn_radiation_type MoK\a
_diffrn_radiation_wavelength 0.71073
_diffrn_reflns_av_R_equivalents 0.0876
_diffrn_reflns_av_sigmaI/netI 0.1124
_diffrn_reflns_limit_h_max 20
_diffrn_reflns_limit_h_min -19
_diffrn_reflns_limit_k_max 31
_diffrn_reflns_limit_k_min -41
_diffrn_reflns_limit_l_max 21
_diffrn_reflns_limit_l_min -21
_diffrn_reflns_number 54188
_diffrn_reflns_theta_full 25.50
_diffrn_reflns_theta_max 25.50
_diffrn_reflns_theta_min 1.38
_exptl_absorpt_coefficient_mu 0.656
_exptl_absorpt_correction_T_max 0.929
_exptl_absorpt_correction_T_min 0.878
_exptl_absorpt_correction_type multi-scan
_exptl_absorpt_process_details sadabs
_exptl_crystal_density_diffrn 1.645
_exptl_crystal_F_000 4560
_exptl_crystal_size_max 0.254
_exptl_crystal_size_mid 0.165
_exptl_crystal_size_min 0.113
_refine_diff_density_max 0.542
_refine_diff_density_min -0.424
_refine_diff_density_rms 0.066
_refine_ls_extinction_method none
_refine_ls_goodness_of_fit_ref 0.983
_refine_ls_hydrogen_treatment mixed
_refine_ls_matrix_type full
_refine_ls_number_parameters 1405
_refine_ls_number_reflns 17303
_refine_ls_number_restraints 244
_refine_ls_restrained_S_all 1.017
_refine_ls_R_factor_all 0.1632
_refine_ls_R_factor_gt 0.0683
_refine_ls_shift/su_max 0.001
_refine_ls_shift/su_mean 0.000
_refine_ls_structure_factor_coef Fsqd
_refine_ls_weighting_details 'calc w=1/[\s^2^(Fo^2^)+(0.0848P)^2^+0.0000P] where P=(Fo^2^+2Fc^2^)/3'
_refine_ls_weighting_scheme calc
_refine_ls_wR_factor_gt 0.1569
_refine_ls_wR_factor_ref 0.1952
_reflns_number_gt 7817
_reflns_number_total 17303
_reflns_threshold_expression >2sigma(I)
_cod_data_source_file ja4112644_si_004.cif
_cod_data_source_block cd212357
_cod_database_code 4121392

loop_
_symmetry_equiv_pos_as_xyz
'x, y, z'
'-x+1/2, y+1/2, -z+1/2'
'-x, -y, -z'
'x-1/2, -y-1/2, z-1/2'

loop_
_atom_site_label
_atom_site_type_symbol
_atom_site_fract_x
_atom_site_fract_y
_atom_site_fract_z
_atom_site_U_iso_or_equiv
_atom_site_adp_type
_atom_site_occupancy
_atom_site_symmetry_multiplicity
_atom_site_calc_flag
_atom_site_refinement_flags
Zn1 Zn 0.84662(4) 0.094221(19) 0.40979(4) 0.0515(2) Uani 1 1 d .
Zn1' Zn 0.84484(4) 0.082035(18) 0.90520(4) 0.0487(2) Uani 1 1 d .
N1 N 0.8362(3) 0.15002(13) 0.3886(3) 0.0504(12) Uani 1 1 d .
N2 N 0.7193(3) 0.08685(13) 0.3718(3) 0.0570(13) Uani 1 1 d .
N3 N 0.8769(3) 0.05652(12) 0.4994(3) 0.0476(11) Uani 1 1 d .
N4 N 1.0229(3) 0.07902(12) 0.5732(3) 0.0425(11) Uani 1 1 d .
N5 N 0.8613(3) 0.15118(15) 0.5633(4) 0.0612(14) Uani 1 1 d D
N1' N 0.8318(3) 0.13751(12) 0.8787(3) 0.0463(11) Uani 1 1 d .
N2' N 0.7167(3) 0.07348(13) 0.8636(3) 0.0530(12) Uani 1 1 d .
N3' N 0.8717(3) 0.04653(12) 0.9981(3) 0.0491(12) Uani 1 1 d .
N4' N 1.0144(3) 0.07177(13) 1.0764(3) 0.0490(12) Uani 1 1 d .
N5' N 0.8462(4) 0.14187(15) 1.0486(4) 0.0633(14) Uani 1 1 d D
O1 O 1.0301(2) 0.08391(11) 0.8006(2) 0.0597(11) Uani 1 1 d .
O2 O 0.8837(3) 0.07012(14) 0.3261(3) 0.0735(12) Uani 1 1 d D
O1' O 1.0289(3) 0.09528(13) 1.3058(3) 0.0818(14) Uani 1 1 d .
O2' O 0.8845(3) 0.05849(13) 0.8225(3) 0.0622(11) Uani 1 1 d D
F1 F 1.0990(3) 0.17923(11) 0.7356(3) 0.0911(12) Uani 1 1 d U
F2 F 1.2600(3) 0.19253(16) 0.7471(4) 0.149(2) Uani 1 1 d U
F3 F 1.3710(3) 0.13272(19) 0.7642(4) 0.168(2) Uani 1 1 d U
F4 F 1.3185(3) 0.05866(17) 0.7719(3) 0.1354(19) Uani 1 1 d U
F5 F 1.1572(2) 0.04494(12) 0.7606(2) 0.0870(11) Uani 1 1 d U
F6 F 1.0306(3) 0.18889(14) 0.3254(3) 0.1280(18) Uani 1 1 d U
F7 F 1.1590(4) 0.23822(14) 0.3357(3) 0.149(2) Uani 1 1 d U
F8 F 1.2522(2) 0.27880(10) 0.4771(2) 0.0918(12) Uani 1 1 d U
F9 F 1.2205(3) 0.26723(13) 0.6103(3) 0.1306(18) Uani 1 1 d U
F10 F 1.0945(3) 0.21703(12) 0.6007(3) 0.1123(15) Uani 1 1 d U
F11 F 0.5629(4) 0.19394(19) 0.3422(4) 0.160(2) Uani 1 1 d U
F12 F 0.4280(4) 0.2382(2) 0.2338(6) 0.243(4) Uani 1 1 d U
F13 F 0.3953(4) 0.2395(2) 0.0705(5) 0.246(4) Uani 1 1 d U
F14 F 0.4913(4) 0.1960(2) 0.0188(5) 0.204(3) Uani 1 1 d U
F15 F 0.6226(3) 0.15176(17) 0.1260(3) 0.1291(17) Uani 1 1 d U
F16 F 0.7034(3) -0.04935(13) 0.3917(3) 0.1227(16) Uani 1 1 d U
F17 F 0.6192(4) -0.10363(17) 0.4350(4) 0.178(3) Uani 1 1 d U
F18 F 0.5494(3) -0.08617(16) 0.5420(4) 0.159(2) Uani 1 1 d U
F19 F 0.5654(3) -0.01317(15) 0.6033(3) 0.1284(18) Uani 1 1 d U
F20 F 0.6481(3) 0.04107(14) 0.5578(3) 0.0992(13) Uani 1 1 d U
F1' F 1.0775(3) 0.18193(12) 1.1924(3) 0.1017(13) Uani 1 1 d U
F2' F 1.2332(3) 0.19416(18) 1.1944(4) 0.156(2) Uani 1 1 d U
F3' F 1.3557(3) 0.1369(2) 1.2405(4) 0.185(3) Uani 1 1 d U
F4' F 1.3170(3) 0.0658(2) 1.2827(4) 0.165(2) Uani 1 1 d U
F5' F 1.1608(3) 0.05346(15) 1.2824(3) 0.1166(15) Uani 1 1 d U
F6' F 1.1128(3) 0.15433(13) 0.8929(3) 0.1203(17) Uani 1 1 d U
F7' F 1.2325(3) 0.20901(14) 0.9086(3) 0.141(2) Uani 1 1 d U
F8' F 1.2380(2) 0.27625(11) 0.9886(3) 0.1020(13) Uani 1 1 d U
F9' F 1.1299(3) 0.28518(13) 1.0615(4) 0.1374(19) Uani 1 1 d U
F10' F 1.0050(3) 0.23182(11) 1.0407(3) 0.1125(15) Uani 1 1 d U
F11' F 0.5698(4) 0.18219(14) 0.8370(4) 0.1304(18) Uani 1 1 d U
F12' F 0.4262(4) 0.22294(18) 0.7320(5) 0.188(3) Uani 1 1 d U
F13' F 0.3718(3) 0.21860(17) 0.5660(4) 0.194(3) Uani 1 1 d U
F14' F 0.4609(4) 0.17399(17) 0.5060(4) 0.178(3) Uani 1 1 d U
F15' F 0.6060(3) 0.13356(13) 0.6111(3) 0.1179(15) Uani 1 1 d U
F16' F 0.6406(3) 0.02791(18) 1.0495(3) 0.1334(18) Uani 1 1 d U
F17' F 0.5526(4) -0.0267(2) 1.0873(4) 0.199(3) Uani 1 1 d U
F18' F 0.5410(4) -0.0997(2) 1.0263(5) 0.238(4) Uani 1 1 d U
F19' F 0.6171(5) -0.1166(2) 0.9244(5) 0.232(4) Uani 1 1 d U
F20' F 0.7042(4) -0.06077(13) 0.8864(4) 0.1323(17) Uani 1 1 d U
C1 C 0.9914(3) 0.17148(15) 0.4600(3) 0.0477(14) Uani 1 1 d .
C2 C 0.9038(3) 0.17810(16) 0.4067(3) 0.0469(14) Uani 1 1 d .
C3 C 0.8627(4) 0.21198(16) 0.3575(4) 0.0563(15) Uani 1 1 d .
H3 H 0.8921 0.2347 0.3569 0.068 Uiso 1 1 calc R
C4 C 0.7754(4) 0.20546(17) 0.3126(4) 0.0607(16) Uani 1 1 d .
H4 H 0.7337 0.2228 0.2763 0.073 Uiso 1 1 calc R
C5 C 0.7574(4) 0.16609(17) 0.3311(4) 0.0535(15) Uani 1 1 d .
C6 C 0.6729(4) 0.14865(18) 0.2973(4) 0.0589(16) Uani 1 1 d .
C7 C 0.6562(4) 0.11075(19) 0.3219(4) 0.0632(17) Uani 1 1 d .
C8 C 0.5699(4) 0.0941(2) 0.3016(4) 0.080(2) Uani 1 1 d .
H8 H 0.5146 0.1044 0.2661 0.095 Uiso 1 1 calc R
C9 C 0.5859(4) 0.0602(2) 0.3450(4) 0.079(2) Uani 1 1 d .
H9 H 0.5428 0.0431 0.3443 0.095 Uiso 1 1 calc R
C10 C 0.6798(4) 0.05542(17) 0.3914(4) 0.0582(16) Uani 1 1 d .
C11 C 0.7275(4) 0.02832(17) 0.4510(4) 0.0561(16) Uani 1 1 d .
C12 C 0.8206(4) 0.02799(16) 0.5039(3) 0.0486(14) Uani 1 1 d .
C13 C 0.8723(4) 0.00344(17) 0.5720(4) 0.0574(16) Uani 1 1 d .
H13 H 0.8521 -0.0184 0.5889 0.069 Uiso 1 1 calc R
C14 C 0.9575(4) 0.01788(16) 0.6082(4) 0.0572(15) Uani 1 1 d .
H14 H 1.0058 0.0078 0.6544 0.069 Uiso 1 1 calc R
C15 C 0.9575(3) 0.04989(15) 0.5633(4) 0.0437(13) Uani 1 1 d .
C16 C 1.0806(3) 0.07498(17) 0.5372(3) 0.0507(14) Uani 1 1 d .
H16 H 1.1122 0.0526 0.5385 0.061 Uiso 1 1 calc R
C17 C 1.0835(3) 0.10828(17) 0.5005(4) 0.0550(15) Uani 1 1 d .
H17 H 1.1203 0.1131 0.4753 0.066 Uiso 1 1 calc R
C18 C 1.0218(3) 0.13532(15) 0.5057(3) 0.0429(13) Uani 1 1 d .
C19 C 0.9883(3) 0.11727(15) 0.5541(3) 0.0416(13) Uani 1 1 d .
C20 C 0.9390(3) 0.13088(14) 0.5988(3) 0.0431(13) Uani 1 1 d .
C21 C 0.8272(5) 0.15513(19) 0.6202(5) 0.080(2) Uani 1 1 d .
H21 H 0.7750 0.1681 0.6111 0.096 Uiso 1 1 calc R
C22 C 0.8827(4) 0.13691(17) 0.6915(4) 0.0638(17) Uani 1 1 d .
H22 H 0.8752 0.1347 0.7396 0.077 Uiso 1 1 calc R
C23 C 0.9538(3) 0.12194(15) 0.6793(4) 0.0478(14) Uani 1 1 d .
C24 C 1.0316(4) 0.10355(16) 0.7450(4) 0.0510(14) Uani 1 1 d .
C25 C 1.1220(4) 0.11131(18) 0.7471(3) 0.0537(15) Uani 1 1 d .
C26 C 1.1505(5) 0.1485(2) 0.7424(4) 0.0701(18) Uani 1 1 d .
C27 C 1.2344(5) 0.1555(3) 0.7490(5) 0.098(3) Uani 1 1 d .
C28 C 1.2910(5) 0.1262(4) 0.7589(6) 0.112(3) Uani 1 1 d .
C29 C 1.2660(5) 0.0889(3) 0.7644(4) 0.090(2) Uani 1 1 d .
C30 C 1.1810(5) 0.0824(2) 0.7583(4) 0.0668(18) Uani 1 1 d .
C31 C 1.0598(4) 0.20024(15) 0.4636(4) 0.0482(14) Uani 1 1 d .
C32 C 1.0794(4) 0.20731(19) 0.3990(4) 0.077(2) Uani 1 1 d .
C33 C 1.1438(5) 0.2330(2) 0.4033(5) 0.082(2) Uani 1 1 d .
C34 C 1.1906(4) 0.25320(18) 0.4738(4) 0.0634(17) Uani 1 1 d .
C35 C 1.1741(4) 0.24730(18) 0.5401(4) 0.0679(18) Uani 1 1 d .
C36 C 1.1089(4) 0.22168(18) 0.5337(4) 0.0618(16) Uani 1 1 d .
C37 C 0.5966(4) 0.1717(2) 0.2378(5) 0.0711(19) Uani 1 1 d .
C38 C 0.5467(6) 0.1944(3) 0.2616(7) 0.111(3) Uani 1 1 d .
C39 C 0.4772(8) 0.2167(4) 0.2097(11) 0.148(5) Uani 1 1 d .
C40 C 0.4604(7) 0.2169(3) 0.1273(12) 0.156(6) Uani 1 1 d .
C41 C 0.5074(7) 0.1961(3) 0.1003(7) 0.123(4) Uani 1 1 d .
C42 C 0.5771(5) 0.1730(2) 0.1550(6) 0.092(2) Uani 1 1 d .
C43 C 0.6767(4) -0.0024(2) 0.4718(4) 0.0643(17) Uani 1 1 d .
C44 C 0.6677(5) -0.0397(2) 0.4423(5) 0.088(2) Uani 1 1 d .
C45 C 0.6257(6) -0.0682(3) 0.4651(7) 0.116(3) Uani 1 1 d .
C46 C 0.5932(5) -0.0589(3) 0.5208(6) 0.107(3) Uani 1 1 d .
C47 C 0.5982(4) -0.0223(3) 0.5500(5) 0.088(2) Uani 1 1 d .
C48 C 0.6422(4) 0.0055(2) 0.5263(4) 0.0702(18) Uani 1 1 d .
C49 C 0.8192(5) 0.0517(2) 0.2523(5) 0.106(3) Uani 1 1 d .
H49A H 0.7968 0.0289 0.2672 0.159 Uiso 1 1 calc R
H49B H 0.8467 0.0446 0.2174 0.159 Uiso 1 1 calc R
H49C H 0.7710 0.0693 0.2227 0.159 Uiso 1 1 calc R
C1' C 0.9857(3) 0.16097(16) 0.9548(3) 0.0468(14) Uani 1 1 d .
C2' C 0.8989(3) 0.16638(15) 0.8996(3) 0.0463(13) Uani 1 1 d .
C3' C 0.8558(4) 0.19951(16) 0.8469(4) 0.0520(15) Uani 1 1 d .
H3' H 0.8840 0.2226 0.8463 0.062 Uiso 1 1 calc R
C4' C 0.7696(4) 0.19179(16) 0.7996(4) 0.0528(15) Uani 1 1 d .
H4' H 0.7279 0.2083 0.7608 0.063 Uiso 1 1 calc R
C5' C 0.7532(4) 0.15291(15) 0.8200(3) 0.0473(14) Uani 1 1 d .
C6' C 0.6702(3) 0.13412(16) 0.7857(4) 0.0526(15) Uani 1 1 d .
C7' C 0.6529(3) 0.09661(16) 0.8096(4) 0.0513(15) Uani 1 1 d .
C8' C 0.5677(4) 0.07842(19) 0.7868(4) 0.0684(18) Uani 1 1 d .
H8' H 0.5124 0.0878 0.7490 0.082 Uiso 1 1 calc R
C9' C 0.5836(4) 0.04522(19) 0.8310(4) 0.0681(18) Uani 1 1 d .
H9' H 0.5406 0.0276 0.8289 0.082 Uiso 1 1 calc R
C10' C 0.6771(4) 0.04176(17) 0.8813(4) 0.0559(15) Uani 1 1 d .
C11' C 0.7241(4) 0.01597(16) 0.9454(4) 0.0558(15) Uani 1 1 d .
C12' C 0.8150(4) 0.01855(16) 1.0036(4) 0.0528(15) Uani 1 1 d .
C13' C 0.8633(4) -0.00284(17) 1.0786(4) 0.0629(17) Uani 1 1 d .
H13' H 0.8420 -0.0238 1.0970 0.075 Uiso 1 1 calc R
C14' C 0.9470(4) 0.01325(17) 1.1188(4) 0.0625(16) Uani 1 1 d .
H14' H 0.9927 0.0057 1.1697 0.075 Uiso 1 1 calc R
C15' C 0.9497(4) 0.04304(15) 1.0681(4) 0.0466(14) Uani 1 1 d .
C16' C 1.0732(4) 0.06521(19) 1.0430(4) 0.0605(16) Uani 1 1 d .
H16' H 1.1048 0.0423 1.0487 0.073 Uiso 1 1 calc R
C17' C 1.0782(4) 0.09660(19) 1.0014(4) 0.0658(18) Uani 1 1 d .
H17' H 1.1160 0.0997 0.9766 0.079 Uiso 1 1 calc R
C18' C 1.0147(3) 0.12496(16) 1.0017(3) 0.0467(14) Uani 1 1 d .
C19' C 0.9799(3) 0.10935(15) 1.0514(3) 0.0459(13) Uani 1 1 d .
C20' C 0.9272(3) 0.12522(15) 1.0903(4) 0.0464(14) Uani 1 1 d .
C21' C 0.8105(4) 0.14959(18) 1.1036(5) 0.073(2) Uani 1 1 d .
H21' H 0.7553 0.1608 1.0900 0.087 Uiso 1 1 calc R
C22' C 0.8704(4) 0.13790(17) 1.1808(4) 0.0681(18) Uani 1 1 d .
H22' H 0.8637 0.1395 1.2295 0.082 Uiso 1 1 calc R
C23' C 0.9443(4) 0.12291(15) 1.1730(4) 0.0518(15) Uani 1 1 d .
C24' C 1.0256(4) 0.11002(18) 1.2423(4) 0.0622(16) Uani 1 1 d .
C25' C 1.1127(4) 0.1171(2) 1.2383(4) 0.0640(17) Uani 1 1 d .
C26' C 1.1350(5) 0.1522(2) 1.2166(4) 0.0767(19) Uani 1 1 d .
C27' C 1.2165(6) 0.1593(3) 1.2178(5) 0.105(3) Uani 1 1 d .
C28' C 1.2754(6) 0.1311(4) 1.2400(6) 0.115(3) Uani 1 1 d .
C29' C 1.2595(6) 0.0956(3) 1.2626(5) 0.110(3) Uani 1 1 d .
C30' C 1.1768(5) 0.0894(3) 1.2621(4) 0.082(2) Uani 1 1 d .
C31' C 1.0529(3) 0.19194(17) 0.9648(4) 0.0526(15) Uani 1 1 d .
C32' C 1.1117(5) 0.18810(19) 0.9326(4) 0.079(2) Uani 1 1 d .
C33' C 1.1739(5) 0.2153(2) 0.9404(5) 0.094(3) Uani 1 1 d .
C34' C 1.1801(4) 0.24796(19) 0.9831(5) 0.074(2) Uani 1 1 d .
C35' C 1.1242(5) 0.25309(19) 1.0174(5) 0.082(2) Uani 1 1 d .
C36' C 1.0624(4) 0.22493(19) 1.0082(4) 0.0658(17) Uani 1 1 d .
C37' C 0.5918(4) 0.15671(17) 0.7267(5) 0.0628(17) Uani 1 1 d .
C38' C 0.5426(4) 0.1796(2) 0.7545(6) 0.084(2) Uani 1 1 d .
C39' C 0.4712(6) 0.2007(3) 0.7005(10) 0.126(4) Uani 1 1 d .
C40' C 0.4439(6) 0.1980(3) 0.6179(10) 0.130(5) Uani 1 1 d .
C41' C 0.4874(7) 0.1757(3) 0.5870(7) 0.110(3) Uani 1 1 d .
C42' C 0.5632(5) 0.1557(2) 0.6426(6) 0.081(2) Uani 1 1 d .
C43' C 0.6727(4) -0.0148(2) 0.9645(4) 0.0692(18) Uani 1 1 d .
C44' C 0.6351(5) -0.0083(3) 1.0165(5) 0.093(3) Uani 1 1 d .
C45' C 0.5896(6) -0.0365(4) 1.0355(7) 0.134(5) Uani 1 1 d .
C46' C 0.5853(8) -0.0719(5) 1.0083(11) 0.172(8) Uani 1 1 d .
C47' C 0.6233(7) -0.0811(3) 0.9548(8) 0.138(4) Uani 1 1 d .
C48' C 0.6648(5) -0.0512(3) 0.9352(6) 0.093(2) Uani 1 1 d .
C49' C 0.8188(5) 0.0458(2) 0.7433(5) 0.104(3) Uani 1 1 d .
H49D H 0.7935 0.0218 0.7495 0.156 Uiso 1 1 calc R
H49E H 0.8458 0.0421 0.7067 0.156 Uiso 1 1 calc R
H49F H 0.7727 0.0651 0.7203 0.156 Uiso 1 1 calc R
H2' H 0.934(3) 0.068(2) 0.838(5) 0.12(3) Uiso 1 1 d D
H5' H 0.818(4) 0.1439(18) 0.9976(14) 0.08(3) Uiso 1 1 d D
H2 H 0.922(3) 0.0835(17) 0.323(4) 0.10(3) Uiso 1 1 d D
H5 H 0.835(4) 0.1593(18) 0.5160(19) 0.09(3) Uiso 1 1 d D

loop_
_atom_site_aniso_label
_atom_site_aniso_U_11
_atom_site_aniso_U_22
_atom_site_aniso_U_33
_atom_site_aniso_U_23
_atom_site_aniso_U_13
_atom_site_aniso_U_12
Zn1 0.0440(4) 0.0624(5) 0.0514(5) 0.0084(3) 0.0242(3) -0.0058(3)
Zn1' 0.0457(4) 0.0548(4) 0.0512(5) 0.0073(3) 0.0266(3) 0.0032(3)
N1 0.045(3) 0.066(3) 0.041(3) 0.009(2) 0.019(2) -0.002(2)
N2 0.047(3) 0.062(3) 0.062(4) 0.016(3) 0.024(3) -0.005(2)
N3 0.050(3) 0.048(3) 0.052(3) 0.004(2) 0.030(3) -0.001(2)
N4 0.041(2) 0.044(3) 0.048(3) 0.003(2) 0.026(2) 0.005(2)
N5 0.063(3) 0.074(4) 0.058(4) 0.022(3) 0.037(3) 0.026(3)
N1' 0.048(3) 0.050(3) 0.043(3) 0.008(2) 0.022(2) 0.004(2)
N2' 0.045(3) 0.056(3) 0.063(3) 0.015(2) 0.030(3) 0.003(2)
N3' 0.053(3) 0.047(3) 0.055(3) 0.008(2) 0.031(3) 0.007(2)
N4' 0.046(3) 0.055(3) 0.051(3) 0.005(2) 0.026(2) 0.013(2)
N5' 0.067(4) 0.075(4) 0.062(4) 0.018(3) 0.041(4) 0.028(3)
O1 0.072(3) 0.063(3) 0.052(3) 0.014(2) 0.035(2) 0.001(2)
O2 0.078(3) 0.088(3) 0.069(4) 0.001(3) 0.047(3) -0.010(3)
O1' 0.089(3) 0.116(4) 0.049(3) 0.017(3) 0.039(3) -0.006(3)
O2' 0.056(3) 0.081(3) 0.059(3) -0.005(2) 0.035(2) 0.001(2)
F1 0.092(3) 0.066(2) 0.109(3) 0.009(2) 0.040(2) -0.011(2)
F2 0.105(3) 0.143(4) 0.198(6) 0.031(4) 0.068(4) -0.044(3)
F3 0.069(3) 0.249(6) 0.195(6) 0.043(5) 0.068(3) -0.006(3)
F4 0.093(3) 0.195(5) 0.125(4) 0.027(3) 0.055(3) 0.071(3)
F5 0.100(3) 0.081(3) 0.082(3) 0.010(2) 0.042(2) 0.031(2)
F6 0.178(4) 0.152(4) 0.101(4) -0.063(3) 0.104(3) -0.109(3)
F7 0.214(5) 0.159(4) 0.149(4) -0.073(3) 0.149(4) -0.117(4)
F8 0.086(2) 0.081(3) 0.116(3) -0.009(2) 0.051(2) -0.042(2)
F9 0.170(4) 0.129(4) 0.090(3) -0.039(3) 0.056(3) -0.093(3)
F10 0.159(4) 0.123(3) 0.072(3) -0.025(2) 0.067(3) -0.072(3)
F11 0.126(4) 0.206(6) 0.156(6) -0.040(5) 0.070(4) 0.029(4)
F12 0.163(5) 0.235(7) 0.318(10) -0.049(7) 0.096(6) 0.093(5)
F13 0.142(5) 0.178(6) 0.278(9) 0.061(6) -0.032(5) 0.065(5)
F14 0.187(6) 0.230(7) 0.116(5) 0.071(5) -0.002(4) 0.000(5)
F15 0.127(4) 0.185(5) 0.074(3) 0.026(3) 0.044(3) 0.022(4)
F16 0.158(4) 0.100(3) 0.137(4) -0.038(3) 0.091(4) -0.041(3)
F17 0.228(6) 0.103(4) 0.212(6) -0.029(4) 0.107(5) -0.088(4)
F18 0.131(4) 0.168(5) 0.178(5) 0.059(4) 0.070(4) -0.063(3)
F19 0.096(3) 0.187(5) 0.135(4) 0.055(3) 0.082(3) 0.009(3)
F20 0.105(3) 0.114(3) 0.107(3) 0.007(3) 0.073(3) 0.002(3)
F1' 0.113(3) 0.081(3) 0.124(4) -0.006(3) 0.065(3) -0.023(3)
F2' 0.130(4) 0.165(5) 0.186(6) 0.012(4) 0.083(4) -0.058(4)
F3' 0.068(3) 0.296(8) 0.195(6) 0.035(5) 0.062(3) -0.014(4)
F4' 0.097(3) 0.245(6) 0.151(5) 0.074(4) 0.054(3) 0.084(4)
F5' 0.121(3) 0.125(4) 0.111(4) 0.044(3) 0.059(3) 0.043(3)
F6' 0.157(4) 0.119(3) 0.146(4) -0.072(3) 0.123(3) -0.074(3)
F7' 0.138(4) 0.147(4) 0.202(5) -0.082(4) 0.135(4) -0.076(3)
F8' 0.078(2) 0.084(3) 0.143(4) -0.028(3) 0.050(3) -0.034(2)
F9' 0.169(4) 0.090(3) 0.199(5) -0.072(3) 0.123(4) -0.055(3)
F10' 0.143(3) 0.085(3) 0.164(4) -0.034(3) 0.117(3) -0.021(3)
F11' 0.137(4) 0.138(4) 0.157(5) 0.009(4) 0.102(4) 0.038(3)
F12' 0.144(4) 0.171(5) 0.299(8) 0.058(5) 0.144(5) 0.080(4)
F13' 0.074(3) 0.165(5) 0.270(7) 0.102(5) 0.010(4) 0.037(3)
F14' 0.185(5) 0.159(5) 0.094(4) 0.045(4) -0.023(4) -0.024(4)
F15' 0.166(4) 0.106(3) 0.068(3) 0.009(2) 0.040(3) 0.017(3)
F16' 0.135(4) 0.175(5) 0.133(4) 0.018(4) 0.098(4) 0.030(4)
F17' 0.125(4) 0.339(9) 0.178(6) 0.131(6) 0.108(4) 0.041(5)
F18' 0.173(5) 0.257(7) 0.267(8) 0.135(6) 0.084(5) -0.083(5)
F19' 0.262(8) 0.112(5) 0.284(9) 0.006(5) 0.089(6) -0.085(5)
F20' 0.170(5) 0.084(3) 0.163(5) -0.026(3) 0.091(4) -0.024(3)
C1 0.051(3) 0.053(4) 0.046(4) -0.001(3) 0.028(3) -0.005(3)
C2 0.044(3) 0.059(4) 0.044(4) 0.007(3) 0.025(3) -0.003(3)
C3 0.063(4) 0.051(4) 0.064(4) 0.012(3) 0.037(3) -0.005(3)
C4 0.052(4) 0.067(4) 0.063(4) 0.019(3) 0.026(3) 0.004(3)
C5 0.052(4) 0.067(4) 0.048(4) 0.007(3) 0.028(3) 0.005(3)
C6 0.042(3) 0.076(4) 0.059(4) 0.011(3) 0.022(3) 0.003(3)
C7 0.053(4) 0.078(5) 0.061(5) 0.010(4) 0.027(3) -0.006(3)
C8 0.037(3) 0.107(6) 0.087(6) 0.018(4) 0.021(4) -0.007(4)
C9 0.053(4) 0.098(6) 0.087(6) 0.008(4) 0.031(4) -0.023(4)
C10 0.045(3) 0.069(4) 0.064(5) 0.003(3) 0.027(3) -0.015(3)
C11 0.054(4) 0.068(4) 0.059(4) 0.004(3) 0.036(3) -0.015(3)
C12 0.053(3) 0.052(4) 0.049(4) -0.003(3) 0.030(3) -0.004(3)
C13 0.064(4) 0.055(4) 0.062(5) 0.008(3) 0.036(4) 0.002(3)
C14 0.058(4) 0.049(4) 0.058(4) 0.010(3) 0.021(3) 0.004(3)
C15 0.045(3) 0.042(3) 0.054(4) 0.007(3) 0.032(3) 0.002(3)
C16 0.042(3) 0.064(4) 0.052(4) 0.001(3) 0.026(3) 0.011(3)
C17 0.047(3) 0.073(4) 0.060(4) 0.011(3) 0.037(3) 0.004(3)
C18 0.039(3) 0.050(3) 0.042(4) 0.001(3) 0.020(3) -0.004(3)
C19 0.043(3) 0.045(3) 0.040(3) 0.001(3) 0.022(3) -0.002(3)
C20 0.054(3) 0.036(3) 0.051(4) 0.001(3) 0.034(3) -0.002(3)
C21 0.095(5) 0.087(5) 0.088(6) 0.035(4) 0.066(5) 0.043(4)
C22 0.078(4) 0.068(4) 0.069(5) 0.024(3) 0.055(4) 0.028(3)
C23 0.051(3) 0.055(4) 0.046(4) 0.004(3) 0.028(3) 0.005(3)
C24 0.068(4) 0.042(3) 0.049(4) -0.006(3) 0.031(3) -0.001(3)
C25 0.060(4) 0.060(4) 0.044(4) 0.004(3) 0.026(3) -0.001(3)
C26 0.073(5) 0.077(5) 0.067(5) 0.005(4) 0.037(4) -0.002(4)
C27 0.068(5) 0.113(7) 0.093(7) 0.022(5) 0.019(5) -0.026(5)
C28 0.062(5) 0.167(10) 0.114(8) 0.031(7) 0.045(5) 0.004(6)
C29 0.068(5) 0.147(8) 0.065(5) 0.019(5) 0.039(4) 0.030(5)
C30 0.078(5) 0.074(5) 0.048(4) 0.014(3) 0.028(4) 0.018(4)
C31 0.055(3) 0.046(3) 0.052(4) 0.001(3) 0.031(3) -0.008(3)
C32 0.090(5) 0.085(5) 0.076(5) -0.042(4) 0.054(4) -0.051(4)
C33 0.104(5) 0.090(5) 0.094(6) -0.030(4) 0.081(5) -0.050(4)
C34 0.058(4) 0.057(4) 0.077(5) -0.011(4) 0.033(4) -0.021(3)
C35 0.084(5) 0.062(4) 0.055(5) -0.011(3) 0.028(4) -0.026(4)
C36 0.072(4) 0.070(4) 0.052(4) 0.003(3) 0.035(4) -0.015(4)
C37 0.048(4) 0.080(5) 0.078(6) 0.012(4) 0.020(4) 0.000(3)
C38 0.069(6) 0.130(8) 0.121(9) -0.003(7) 0.030(6) 0.027(5)
C39 0.093(8) 0.138(10) 0.192(14) -0.039(10) 0.045(10) 0.019(7)
C40 0.073(7) 0.112(9) 0.227(17) 0.028(11) 0.015(10) 0.041(6)
C41 0.093(7) 0.144(9) 0.085(8) 0.045(7) -0.004(6) -0.006(6)
C42 0.067(5) 0.114(7) 0.084(7) 0.023(5) 0.025(5) 0.009(5)
C43 0.053(4) 0.081(5) 0.067(5) 0.012(4) 0.033(3) -0.011(3)
C44 0.102(6) 0.087(6) 0.086(6) -0.015(5) 0.051(5) -0.037(5)
C45 0.127(7) 0.073(6) 0.140(9) 0.003(6) 0.053(7) -0.050(5)
C46 0.083(6) 0.127(9) 0.101(8) 0.042(6) 0.034(5) -0.036(6)
C47 0.048(4) 0.128(8) 0.085(6) 0.042(5) 0.027(4) 0.006(5)
C48 0.052(4) 0.081(5) 0.080(5) 0.013(4) 0.031(4) -0.010(4)
C49 0.129(7) 0.098(6) 0.106(7) -0.035(5) 0.066(6) -0.015(5)
C1' 0.040(3) 0.055(4) 0.048(4) 0.001(3) 0.023(3) 0.000(3)
C2' 0.050(3) 0.048(3) 0.048(4) 0.001(3) 0.028(3) -0.004(3)
C3' 0.059(4) 0.046(4) 0.061(4) 0.004(3) 0.035(3) -0.007(3)
C4' 0.052(3) 0.051(4) 0.060(4) 0.010(3) 0.030(3) 0.007(3)
C5' 0.050(3) 0.049(4) 0.053(4) 0.008(3) 0.032(3) 0.013(3)
C6' 0.046(3) 0.061(4) 0.056(4) 0.011(3) 0.027(3) 0.010(3)
C7' 0.045(3) 0.055(4) 0.058(4) 0.010(3) 0.026(3) 0.001(3)
C8' 0.045(3) 0.080(5) 0.077(5) 0.014(4) 0.024(3) -0.004(3)
C9' 0.048(4) 0.076(5) 0.077(5) 0.019(4) 0.025(3) -0.017(3)
C10' 0.046(3) 0.056(4) 0.071(5) 0.009(3) 0.031(3) 0.000(3)
C11' 0.056(4) 0.055(4) 0.063(4) 0.007(3) 0.032(3) -0.006(3)
C12' 0.061(4) 0.045(4) 0.060(4) 0.006(3) 0.034(3) 0.012(3)
C13' 0.076(4) 0.056(4) 0.073(5) 0.018(3) 0.049(4) 0.018(3)
C14' 0.074(4) 0.061(4) 0.053(4) 0.017(3) 0.029(4) 0.013(3)
C15' 0.049(3) 0.044(3) 0.049(4) 0.006(3) 0.024(3) 0.011(3)
C16' 0.052(4) 0.078(5) 0.061(4) 0.006(3) 0.034(3) 0.024(3)
C17' 0.058(4) 0.096(5) 0.061(5) 0.014(4) 0.042(3) 0.017(4)
C18' 0.041(3) 0.056(4) 0.045(4) -0.002(3) 0.022(3) 0.001(3)
C19' 0.049(3) 0.050(4) 0.044(4) -0.001(3) 0.026(3) 0.006(3)
C20' 0.053(3) 0.046(3) 0.050(4) 0.002(3) 0.032(3) 0.003(3)
C21' 0.077(4) 0.073(5) 0.096(6) 0.021(4) 0.064(5) 0.032(4)
C22' 0.096(5) 0.061(4) 0.075(5) 0.005(4) 0.062(4) 0.016(4)
C23' 0.064(4) 0.052(4) 0.052(4) 0.000(3) 0.037(3) 0.007(3)
C24' 0.074(4) 0.066(4) 0.060(5) -0.004(3) 0.042(4) -0.004(3)
C25' 0.065(4) 0.082(5) 0.049(4) -0.008(3) 0.030(3) -0.009(4)
C26' 0.073(5) 0.088(6) 0.074(5) 0.002(4) 0.037(4) -0.001(5)
C27' 0.088(6) 0.133(9) 0.097(7) 0.008(6) 0.044(6) -0.023(6)
C28' 0.068(6) 0.175(11) 0.102(8) 0.026(7) 0.039(5) -0.005(7)
C29' 0.078(6) 0.170(10) 0.075(6) 0.020(6) 0.028(5) 0.046(7)
C30' 0.071(5) 0.121(7) 0.055(5) 0.018(4) 0.028(4) 0.020(5)
C31' 0.050(3) 0.061(4) 0.053(4) -0.005(3) 0.028(3) -0.001(3)
C32' 0.101(5) 0.071(5) 0.088(6) -0.043(4) 0.062(5) -0.038(4)
C33' 0.091(5) 0.101(6) 0.132(7) -0.056(5) 0.087(5) -0.046(5)
C34' 0.063(4) 0.058(4) 0.109(6) -0.025(4) 0.045(4) -0.021(4)
C35' 0.088(5) 0.058(5) 0.105(6) -0.041(4) 0.048(5) -0.022(4)
C36' 0.068(4) 0.064(4) 0.086(5) -0.011(4) 0.053(4) -0.006(4)
C37' 0.052(4) 0.052(4) 0.070(5) 0.014(3) 0.015(4) 0.000(3)
C38' 0.056(4) 0.078(5) 0.108(7) 0.012(5) 0.028(5) 0.015(4)
C39' 0.064(6) 0.108(7) 0.220(13) 0.054(8) 0.075(8) 0.040(5)
C40' 0.056(6) 0.099(8) 0.170(13) 0.074(9) -0.007(7) 0.001(5)
C41' 0.099(7) 0.085(7) 0.093(8) 0.025(6) -0.004(6) -0.014(6)
C42' 0.076(5) 0.060(5) 0.086(7) 0.010(4) 0.017(5) -0.006(4)
C43' 0.071(4) 0.067(5) 0.073(5) 0.029(4) 0.035(4) 0.008(4)
C44' 0.069(5) 0.127(7) 0.104(7) 0.048(6) 0.058(5) 0.015(5)
C45' 0.068(5) 0.217(13) 0.124(9) 0.107(9) 0.049(6) 0.014(8)
C46' 0.098(8) 0.164(13) 0.225(17) 0.116(13) 0.047(8) -0.030(9)
C47' 0.121(8) 0.086(8) 0.189(12) 0.022(7) 0.053(8) -0.042(6)
C48' 0.086(5) 0.082(6) 0.115(7) 0.014(5) 0.050(5) -0.012(5)
C49' 0.109(6) 0.123(7) 0.088(7) -0.041(5) 0.052(5) -0.012(5)

loop_
_atom_type_symbol
_atom_type_description
_atom_type_scat_dispersion_real
_atom_type_scat_dispersion_imag
_atom_type_scat_source
C C 0.0033 0.0016 'International Tables Vol C Tables 4.2.6.8 and 6.1.1.4'
H H 0.0000 0.0000 'International Tables Vol C Tables 4.2.6.8 and 6.1.1.4'
N N 0.0061 0.0033 'International Tables Vol C Tables 4.2.6.8 and 6.1.1.4'
O O 0.0106 0.0060 'International Tables Vol C Tables 4.2.6.8 and 6.1.1.4'
F F 0.0171 0.0103 'International Tables Vol C Tables 4.2.6.8 and 6.1.1.4'
Zn Zn 0.2839 1.4301 'International Tables Vol C Tables 4.2.6.8 and 6.1.1.4'

loop_
_geom_angle_atom_site_label_1
_geom_angle_atom_site_label_2
_geom_angle_atom_site_label_3
_geom_angle
N2 Zn1 N3 92.43(18)
N2 Zn1 N1 94.12(18)
N3 Zn1 N1 141.66(18)
N2 Zn1 O2 109.7(2)
N3 Zn1 O2 106.45(18)
N1 Zn1 O2 106.70(18)
N3' Zn1' N2' 91.52(19)
N3' Zn1' N1' 141.05(18)
N2' Zn1' N1' 94.03(18)
N3' Zn1' O2' 110.23(17)
N2' Zn1' O2' 108.69(19)
N1' Zn1' O2' 104.33(17)
C5 N1 C2 107.4(4)
C5 N1 Zn1 120.9(4)
C2 N1 Zn1 129.6(3)
C7 N2 C10 109.2(5)
C7 N2 Zn1 125.1(4)
C10 N2 Zn1 125.7(4)
C15 N3 C12 106.2(4)
C15 N3 Zn1 127.5(3)
C12 N3 Zn1 125.9(4)
C16 N4 C19 105.9(4)
C16 N4 C15 121.5(4)
C19 N4 C15 114.4(4)
C20 N5 C21 109.3(5)
C20 N5 H5 129(5)
C21 N5 H5 121(5)
C5' N1' C2' 107.9(4)
C5' N1' Zn1' 121.9(3)
C2' N1' Zn1' 129.0(3)
C7' N2' C10' 109.0(4)
C7' N2' Zn1' 124.9(4)
C10' N2' Zn1' 126.0(4)
C15' N3' C12' 106.3(5)
C15' N3' Zn1' 127.4(4)
C12' N3' Zn1' 126.3(4)
C16' N4' C19' 106.4(5)
C16' N4' C15' 119.9(5)
C19' N4' C15' 114.9(4)
C20' N5' C21' 109.4(6)
C20' N5' H5' 126(5)
C21' N5' H5' 124(5)
C49 O2 Zn1 120.6(4)
C49 O2 H2 118(5)
Zn1 O2 H2 109(5)
C49' O2' Zn1' 119.3(4)
C49' O2' H2' 132(6)
Zn1' O2' H2' 102(6)
C2 C1 C18 122.3(5)
C2 C1 C31 118.9(5)
C18 C1 C31 118.4(4)
C1 C2 N1 123.1(5)
C1 C2 C3 129.4(5)
N1 C2 C3 107.4(4)
C4 C3 C2 109.1(5)
C4 C3 H3 125.4
C2 C3 H3 125.4
C3 C4 C5 107.5(5)
C3 C4 H4 126.3
C5 C4 H4 126.3
N1 C5 C6 126.6(5)
N1 C5 C4 108.5(5)
C6 C5 C4 124.8(5)
C5 C6 C7 123.4(5)
C5 C6 C37 117.5(5)
C7 C6 C37 118.9(5)
N2 C7 C8 109.3(5)
N2 C7 C6 124.3(5)
C8 C7 C6 126.2(6)
C9 C8 C7 106.1(6)
C9 C8 H8 126.9
C7 C8 H8 126.9
C8 C9 C10 108.4(5)
C8 C9 H9 125.8
C10 C9 H9 125.8
C11 C10 N2 123.2(5)
C11 C10 C9 129.8(5)
N2 C10 C9 106.8(5)
C10 C11 C12 127.5(5)
C10 C11 C43 118.3(5)
C12 C11 C43 113.8(5)
N3 C12 C11 121.9(5)
N3 C12 C13 107.7(5)
C11 C12 C13 130.3(5)
C14 C13 C12 107.3(5)
C14 C13 H13 126.4
C12 C13 H13 126.4
C15 C14 C13 106.8(5)
C15 C14 H14 126.6
C13 C14 H14 126.6
N3 C15 C14 112.0(5)
N3 C15 N4 114.0(4)
C14 C15 N4 133.8(5)
C17 C16 N4 109.3(5)
C17 C16 H16 125.4
N4 C16 H16 125.4
C16 C17 C18 110.0(5)
C16 C17 H17 125.0
C18 C17 H17 125.0
C19 C18 C17 105.0(5)
C19 C18 C1 127.2(5)
C17 C18 C1 127.3(5)
C18 C19 N4 109.6(4)
C18 C19 C20 133.7(5)
N4 C19 C20 115.8(4)
N5 C20 C23 106.9(4)
N5 C20 C19 124.4(5)
C23 C20 C19 128.2(5)
C22 C21 N5 108.4(5)
C22 C21 H21 125.8
N5 C21 H21 125.8
C21 C22 C23 107.3(5)
C21 C22 H22 126.4
C23 C22 H22 126.4
C20 C23 C22 108.2(5)
C20 C23 C24 128.3(5)
C22 C23 C24 123.3(5)
O1 C24 C23 124.6(5)
O1 C24 C25 117.6(5)
C23 C24 C25 117.7(5)
C30 C25 C26 116.2(6)
C30 C25 C24 121.8(6)
C26 C25 C24 121.9(6)
F1 C26 C27 117.5(7)
F1 C26 C25 120.8(6)
C27 C26 C25 121.6(7)
C28 C27 F2 120.1(8)
C28 C27 C26 120.8(8)
F2 C27 C26 119.1(8)
F3 C28 C27 120.9(10)
F3 C28 C29 119.3(10)
C27 C28 C29 119.8(8)
F4 C29 C28 122.1(8)
F4 C29 C30 119.1(9)
C28 C29 C30 118.7(8)
C25 C30 F5 119.9(6)
C25 C30 C29 123.0(7)
F5 C30 C29 117.0(7)
C32 C31 C36 114.2(5)
C32 C31 C1 123.7(5)
C36 C31 C1 122.1(5)
F6 C32 C31 118.3(5)
F6 C32 C33 118.1(6)
C31 C32 C33 123.5(6)
C34 C33 F7 120.5(6)
C34 C33 C32 120.0(6)
F7 C33 C32 119.6(6)
F8 C34 C33 119.8(6)
F8 C34 C35 121.1(6)
C33 C34 C35 119.1(6)
F9 C35 C34 119.4(6)
F9 C35 C36 121.0(6)
C34 C35 C36 119.6(6)
F10 C36 C35 117.4(6)
F10 C36 C31 119.0(5)
C35 C36 C31 123.5(6)
C38 C37 C42 116.3(8)
C38 C37 C6 122.7(8)
C42 C37 C6 120.8(7)
C37 C38 F11 118.6(9)
C37 C38 C39 125.1(11)
F11 C38 C39 116.2(11)
F12 C39 C38 124.3(15)
F12 C39 C40 119.6(15)
C38 C39 C40 116.1(12)
C41 C40 F13 116.8(17)
C41 C40 C39 122.0(12)
F13 C40 C39 121.3(16)
C40 C41 F14 122.5(12)
C40 C41 C42 120.4(11)
F14 C41 C42 117.1(12)
F15 C42 C37 120.6(7)
F15 C42 C41 119.3(10)
C37 C42 C41 120.1(9)
C48 C43 C44 117.0(6)
C48 C43 C11 120.1(6)
C44 C43 C11 122.7(6)
F16 C44 C43 119.4(6)
F16 C44 C45 118.0(8)
C43 C44 C45 122.6(8)
F17 C45 C46 121.9(9)
F17 C45 C44 120.0(10)
C46 C45 C44 118.1(9)
F18 C46 C47 119.2(10)
F18 C46 C45 118.9(11)
C47 C46 C45 121.6(8)
F19 C47 C46 121.5(8)
F19 C47 C48 120.2(9)
C46 C47 C48 118.3(8)
F20 C48 C43 120.8(6)
F20 C48 C47 116.9(7)
C43 C48 C47 122.3(8)
O2 C49 H49A 109.5
O2 C49 H49B 109.5
H49A C49 H49B 109.5
O2 C49 H49C 109.5
H49A C49 H49C 109.5
H49B C49 H49C 109.5
C2' C1' C18' 120.7(5)
C2' C1' C31' 119.4(5)
C18' C1' C31' 119.9(4)
C1' C2' N1' 124.1(5)
C1' C2' C3' 130.0(5)
N1' C2' C3' 105.8(4)
C4' C3' C2' 109.9(5)
C4' C3' H3' 125.1
C2' C3' H3' 125.1
C3' C4' C5' 107.3(5)
C3' C4' H4' 126.4
C5' C4' H4' 126.4
N1' C5' C6' 125.5(5)
N1' C5' C4' 109.1(5)
C6' C5' C4' 125.4(5)
C5' C6' C7' 125.4(5)
C5' C6' C37' 117.3(5)
C7' C6' C37' 116.9(5)
N2' C7' C6' 123.4(5)
N2' C7' C8' 108.4(5)
C6' C7' C8' 128.0(5)
C9' C8' C7' 107.0(5)
C9' C8' H8' 126.5
C7' C8' H8' 126.5
C8' C9' C10' 108.4(5)
C8' C9' H9' 125.8
C10' C9' H9' 125.8
C11' C10' N2' 122.8(5)
C11' C10' C9' 129.6(5)
N2' C10' C9' 107.0(5)
C10' C11' C12' 126.7(5)
C10' C11' C43' 118.1(5)
C12' C11' C43' 114.5(5)
N3' C12' C11' 122.5(5)
N3' C12' C13' 107.9(5)
C11' C12' C13' 129.4(6)
C14' C13' C12' 107.6(5)
C14' C13' H13' 126.2
C12' C13' H13' 126.2
C13' C14' C15' 106.2(6)
C13' C14' H14' 126.9
C15' C14' H14' 126.9
N3' C15' C14' 112.0(5)
N3' C15' N4' 114.1(5)
C14' C15' N4' 133.8(6)
C17' C16' N4' 110.1(5)
C17' C16' H16' 124.9
N4' C16' H16' 124.9
C16' C17' C18' 108.3(5)
C16' C17' H17' 125.8
C18' C17' H17' 125.8
C19' C18' C17' 105.3(5)
C19' C18' C1' 125.5(5)
C17' C18' C1' 129.0(5)
C18' C19' N4' 109.6(4)
C18' C19' C20' 133.5(5)
N4' C19' C20' 116.3(4)
N5' C20' C23' 107.1(5)
N5' C20' C19' 124.6(5)
C23' C20' C19' 127.9(5)
C22' C21' N5' 108.2(5)
C22' C21' H21' 125.9
N5' C21' H21' 125.9
C21' C22' C23' 106.8(6)
C21' C22' H22' 126.6
C23' C22' H22' 126.6
C20' C23' C22' 108.5(5)
C20' C23' C24' 127.3(5)
C22' C23' C24' 124.1(6)
O1' C24' C23' 124.1(6)
O1' C24' C25' 117.9(6)
C23' C24' C25' 117.9(6)
C30' C25' C26' 115.6(7)
C30' C25' C24' 121.1(7)
C26' C25' C24' 123.2(6)
F1' C26' C25' 121.2(6)
F1' C26' C27' 115.7(8)
C25' C26' C27' 123.1(8)
C28' C27' F2' 121.5(9)
C28' C27' C26' 118.6(9)
F2' C27' C26' 119.9(9)
C27' C28' C29' 122.5(9)
C27' C28' F3' 120.2(10)
C29' C28' F3' 117.3(11)
F4' C29' C28' 123.9(10)
F4' C29' C30' 118.5(10)
C28' C29' C30' 117.6(8)
F5' C30' C25' 120.4(7)
F5' C30' C29' 117.0(8)
C25' C30' C29' 122.6(8)
C36' C31' C32' 114.2(5)
C36' C31' C1' 123.9(5)
C32' C31' C1' 121.9(5)
C31' C32' C33' 124.0(6)
C31' C32' F6' 119.2(5)
C33' C32' F6' 116.8(6)
C34' C33' F7' 119.4(6)
C34' C33' C32' 119.8(6)
F7' C33' C32' 120.7(6)
C33' C34' C35' 118.8(6)
C33' C34' F8' 121.2(6)
C35' C34' F8' 119.9(6)
F9' C35' C34' 120.0(6)
F9' C35' C36' 120.3(6)
C34' C35' C36' 119.7(6)
C31' C36' F10' 118.4(5)
C31' C36' C35' 123.6(6)
F10' C36' C35' 117.9(6)
C42' C37' C38' 116.2(7)
C42' C37' C6' 122.4(6)
C38' C37' C6' 121.4(7)
F11' C38' C39' 120.3(9)
F11' C38' C37' 118.1(6)
C39' C38' C37' 121.5(10)
C40' C39' F12' 121.2(11)
C40' C39' C38' 120.2(10)
F12' C39' C38' 118.6(12)
C41' C40' C39' 121.2(9)
C41' C40' F13' 120.0(14)
C39' C40' F13' 118.8(14)
F14' C41' C40' 120.3(11)
F14' C41' C42' 121.2(11)
C40' C41' C42' 118.4(10)
F15' C42' C37' 119.6(7)
F15' C42' C41' 117.9(9)
C37' C42' C41' 122.4(9)
C48' C43' C44' 115.3(7)
C48' C43' C11' 122.5(7)
C44' C43' C11' 122.1(7)
C43' C44' F16' 119.1(7)
C43' C44' C45' 122.4(11)
F16' C44' C45' 118.5(10)
C46' C45' C44' 121.0(13)
C46' C45' F17' 121.2(12)
C44' C45' F17' 117.8(14)
C45' C46' F18' 121.6(18)
C45' C46' C47' 120.1(11)
F18' C46' C47' 118.2(16)
F19' C47' C48' 122.8(13)
F19' C47' C46' 121.0(12)
C48' C47' C46' 116.3(12)
C43' C48' F20' 119.3(7)
C43' C48' C47' 124.9(10)
F20' C48' C47' 115.7(10)
O2' C49' H49D 109.5
O2' C49' H49E 109.5
H49D C49' H49E 109.5
O2' C49' H49F 109.5
H49D C49' H49F 109.5
H49E C49' H49F 109.5

loop_
_geom_bond_atom_site_label_1
_geom_bond_atom_site_label_2
_geom_bond_distance
Zn1 N2 1.947(4)
Zn1 N3 1.951(4)
Zn1 N1 1.954(5)
Zn1 O2 2.044(4)
Zn1' N3' 1.954(4)
Zn1' N2' 1.957(4)
Zn1' N1' 1.960(4)
Zn1' O2' 2.048(4)
N1 C5 1.379(6)
N1 C2 1.414(6)
N2 C7 1.325(7)
N2 C10 1.395(7)
N3 C15 1.346(6)
N3 C12 1.391(6)
N4 C16 1.391(6)
N4 C19 1.420(6)
N4 C15 1.438(6)
N5 C20 1.362(7)
N5 C21 1.383(7)
N5 H5 0.81(2)
N1' C5' 1.374(6)
N1' C2' 1.422(6)
N2' C7' 1.340(6)
N2' C10' 1.388(6)
N3' C15' 1.355(6)
N3' C12' 1.389(6)
N4' C16' 1.384(6)
N4' C19' 1.409(6)
N4' C15' 1.427(6)
N5' C20' 1.352(7)
N5' C21' 1.392(7)
N5' H5' 0.82(2)
O1 C24 1.217(6)
O2 C49 1.431(8)
O2 H2 0.81(2)
O1' C24' 1.227(7)
O2' C49' 1.424(8)
O2' H2' 0.82(2)
F1 C26 1.338(7)
F2 C27 1.352(8)
F3 C28 1.321(8)
F4 C29 1.333(8)
F5 C30 1.357(7)
F6 C32 1.362(7)
F7 C33 1.359(7)
F8 C34 1.340(6)
F9 C35 1.339(7)
F10 C36 1.337(6)
F11 C38 1.348(10)
F12 C39 1.317(12)
F13 C40 1.359(12)
F14 C41 1.365(12)
F15 C42 1.321(9)
F16 C44 1.335(8)
F17 C45 1.320(10)
F18 C46 1.350(8)
F19 C47 1.336(9)
F20 C48 1.336(7)
F1' C26' 1.340(7)
F2' C27' 1.344(10)
F3' C28' 1.357(9)
F4' C29' 1.344(9)
F5' C30' 1.352(8)
F6' C32' 1.370(7)
F7' C33' 1.357(7)
F8' C34' 1.349(6)
F9' C35' 1.340(7)
F10' C36' 1.352(6)
F11' C38' 1.345(9)
F12' C39' 1.362(11)
F13' C40' 1.353(10)
F14' C41' 1.318(11)
F15' C42' 1.335(8)
F16' C44' 1.367(9)
F17' C45' 1.371(13)
F18' C46' 1.339(11)
F19' C47' 1.324(13)
F20' C48' 1.353(9)
C1 C2 1.368(7)
C1 C18 1.454(7)
C1 C31 1.495(7)
C2 C3 1.441(7)
C3 C4 1.338(7)
C3 H3 0.9300
C4 C5 1.461(8)
C4 H4 0.9300
C5 C6 1.404(7)
C6 C7 1.446(8)
C6 C37 1.480(8)
C7 C8 1.444(7)
C8 C9 1.364(8)
C8 H8 0.9300
C9 C10 1.425(8)
C9 H9 0.9300
C10 C11 1.377(8)
C11 C12 1.420(7)
C11 C43 1.508(8)
C12 C13 1.420(7)
C13 C14 1.372(7)
C13 H13 0.9300
C14 C15 1.367(7)
C14 H14 0.9300
C16 C17 1.336(7)
C16 H16 0.9300
C17 C18 1.426(7)
C17 H17 0.9300
C18 C19 1.377(6)
C19 C20 1.464(7)
C20 C23 1.388(7)
C21 C22 1.355(8)
C21 H21 0.9300
C22 C23 1.403(7)
C22 H22 0.9300
C23 C24 1.457(7)
C24 C25 1.523(7)
C25 C30 1.356(8)
C25 C26 1.385(8)
C26 C27 1.380(9)
C27 C28 1.344(11)
C28 C29 1.369(11)
C29 C30 1.399(9)
C31 C32 1.363(8)
C31 C36 1.373(8)
C32 C33 1.371(8)
C33 C34 1.349(8)
C34 C35 1.352(8)
C35 C36 1.371(8)
C37 C38 1.348(10)
C37 C42 1.373(10)
C38 C39 1.360(14)
C39 C40 1.378(17)
C40 C41 1.308(16)
C41 C42 1.394(11)
C43 C48 1.370(9)
C43 C44 1.371(9)
C44 C45 1.375(10)
C45 C46 1.375(12)
C46 C47 1.354(12)
C47 C48 1.388(9)
C49 H49A 0.9600
C49 H49B 0.9600
C49 H49C 0.9600
C1' C2' 1.359(7)
C1' C18' 1.457(7)
C1' C31' 1.504(7)
C2' C3' 1.453(7)
C3' C4' 1.336(7)
C3' H3' 0.9300
C4' C5' 1.448(7)
C4' H4' 0.9300
C5' C6' 1.404(7)
C6' C7' 1.433(7)
C6' C37' 1.488(8)
C7' C8' 1.442(7)
C8' C9' 1.350(8)
C8' H8' 0.9300
C9' C10' 1.423(7)
C9' H9' 0.9300
C10' C11' 1.388(8)
C11' C12' 1.414(8)
C11' C43' 1.501(8)
C12' C13' 1.429(8)
C13' C14' 1.377(8)
C13' H13' 0.9300
C14' C15' 1.386(7)
C14' H14' 0.9300
C16' C17' 1.339(8)
C16' H16' 0.9300
C17' C18' 1.448(7)
C17' H17' 0.9300
C18' C19' 1.374(7)
C19' C20' 1.458(7)
C20' C23' 1.383(7)
C21' C22' 1.360(8)
C21' H21' 0.9300
C22' C23' 1.408(7)
C22' H22' 0.9300
C23' C24' 1.446(8)
C24' C25' 1.514(8)
C25' C30' 1.358(9)
C25' C26' 1.374(9)
C26' C27' 1.379(10)
C27' C28' 1.314(12)
C28' C29' 1.356(12)
C29' C30' 1.399(10)
C31' C36' 1.348(8)
C31' C32' 1.354(8)
C32' C33' 1.363(8)
C33' C34' 1.340(8)
C34' C35' 1.343(8)
C35' C36' 1.376(8)
C37' C42' 1.366(9)
C37' C38' 1.385(9)
C38' C39' 1.367(11)
C39' C40' 1.346(15)
C40' C41' 1.341(15)
C41' C42' 1.397(11)
C43' C48' 1.346(10)
C43' C44' 1.360(9)
C44' C45' 1.370(12)
C45' C46' 1.306(18)
C46' C47' 1.405(19)
C47' C48' 1.375(12)
C49' H49D 0.9600
C49' H49E 0.9600
C49' H49F 0.9600

loop_
_geom_hbond_atom_site_label_D
_geom_hbond_atom_site_label_H
_geom_hbond_atom_site_label_A
_geom_hbond_distance_DH
_geom_hbond_distance_HA
_geom_hbond_distance_DA
_geom_hbond_angle_DHA
_geom_hbond_site_symmetry_A
O2' H2' O1 0.82(2) 2.07(5) 2.782(6) 145(7) .
N5' H5' N1' 0.82(2) 2.26(4) 2.956(7) 142(6) .
O2 H2 O1' 0.81(2) 2.00(3) 2.758(6) 157(7) 1_554
N5 H5 N1 0.81(2) 2.32(5) 2.974(7) 138(6) .

loop_
_geom_torsion_atom_site_label_1
_geom_torsion_atom_site_label_2
_geom_torsion_atom_site_label_3
_geom_torsion_atom_site_label_4
_geom_torsion
N2 Zn1 N1 C5 -24.0(4)
N3 Zn1 N1 C5 -123.2(4)
O2 Zn1 N1 C5 87.9(4)
N2 Zn1 N1 C2 174.7(4)
N3 Zn1 N1 C2 75.6(5)
O2 Zn1 N1 C2 -73.3(5)
N3 Zn1 N2 C7 163.4(5)
N1 Zn1 N2 C7 21.2(5)
O2 Zn1 N2 C7 -88.2(5)
N3 Zn1 N2 C10 -17.8(5)
N1 Zn1 N2 C10 -160.0(5)
O2 Zn1 N2 C10 90.6(5)
N2 Zn1 N3 C15 -168.8(4)
N1 Zn1 N3 C15 -69.1(5)
O2 Zn1 N3 C15 79.8(5)
N2 Zn1 N3 C12 19.4(4)
N1 Zn1 N3 C12 119.1(4)
O2 Zn1 N3 C12 -92.0(4)
N3' Zn1' N1' C5' -119.5(4)
N2' Zn1' N1' C5' -22.1(4)
O2' Zn1' N1' C5' 88.4(4)
N3' Zn1' N1' C2' 74.5(5)
N2' Zn1' N1' C2' 172.0(4)
O2' Zn1' N1' C2' -77.6(4)
N3' Zn1' N2' C7' 162.4(5)
N1' Zn1' N2' C7' 21.0(5)
O2' Zn1' N2' C7' -85.7(5)
N3' Zn1' N2' C10' -21.3(5)
N1' Zn1' N2' C10' -162.7(5)
O2' Zn1' N2' C10' 90.7(5)
N2' Zn1' N3' C15' -164.3(4)
N1' Zn1' N3' C15' -66.0(5)
O2' Zn1' N3' C15' 85.1(5)
N2' Zn1' N3' C12' 18.6(4)
N1' Zn1' N3' C12' 116.9(4)
O2' Zn1' N3' C12' -92.0(4)
N2 Zn1 O2 C49 0.6(6)
N3 Zn1 O2 C49 99.4(5)
N1 Zn1 O2 C49 -100.1(5)
N3' Zn1' O2' C49' 109.4(5)
N2' Zn1' O2' C49' 10.5(5)
N1' Zn1' O2' C49' -88.8(5)
C18 C1 C2 N1 -2.9(8)
C31 C1 C2 N1 169.4(5)
C18 C1 C2 C3 179.6(5)
C31 C1 C2 C3 -8.1(9)
C5 N1 C2 C1 -178.2(5)
Zn1 N1 C2 C1 -15.0(7)
C5 N1 C2 C3 -0.2(6)
Zn1 N1 C2 C3 163.0(4)
C1 C2 C3 C4 178.5(6)
N1 C2 C3 C4 0.7(6)
C2 C3 C4 C5 -0.9(7)
C2 N1 C5 C6 -178.3(5)
Zn1 N1 C5 C6 16.7(8)
C2 N1 C5 C4 -0.3(6)
Zn1 N1 C5 C4 -165.3(4)
C3 C4 C5 N1 0.8(7)
C3 C4 C5 C6 178.8(6)
N1 C5 C6 C7 2.7(9)
C4 C5 C6 C7 -174.9(6)
N1 C5 C6 C37 178.5(6)
C4 C5 C6 C37 0.9(9)
C10 N2 C7 C8 -4.0(7)
Zn1 N2 C7 C8 175.0(4)
C10 N2 C7 C6 172.0(6)
Zn1 N2 C7 C6 -9.1(9)
C5 C6 C7 N2 -7.3(10)
C37 C6 C7 N2 176.9(6)
C5 C6 C7 C8 168.0(6)
C37 C6 C7 C8 -7.8(10)
N2 C7 C8 C9 2.6(8)
C6 C7 C8 C9 -173.3(6)
C7 C8 C9 C10 -0.1(8)
C7 N2 C10 C11 -170.6(6)
Zn1 N2 C10 C11 10.4(9)
C7 N2 C10 C9 3.8(7)
Zn1 N2 C10 C9 -175.1(4)
C8 C9 C10 C11 171.8(7)
C8 C9 C10 N2 -2.2(8)
N2 C10 C11 C12 2.8(10)
C9 C10 C11 C12 -170.3(6)
N2 C10 C11 C43 174.9(6)
C9 C10 C11 C43 1.8(10)
C15 N3 C12 C11 173.3(5)
Zn1 N3 C12 C11 -13.4(7)
C15 N3 C12 C13 -1.7(6)
Zn1 N3 C12 C13 171.5(4)
C10 C11 C12 N3 -1.2(9)
C43 C11 C12 N3 -173.6(5)
C10 C11 C12 C13 172.6(6)
C43 C11 C12 C13 0.2(9)
N3 C12 C13 C14 1.3(6)
C11 C12 C13 C14 -173.2(6)
C12 C13 C14 C15 -0.4(6)
C12 N3 C15 C14 1.5(6)
Zn1 N3 C15 C14 -171.6(4)
C12 N3 C15 N4 -174.5(4)
Zn1 N3 C15 N4 12.5(6)
C13 C14 C15 N3 -0.7(7)
C13 C14 C15 N4 174.2(5)
C16 N4 C15 N3 -93.8(6)
C19 N4 C15 N3 35.5(6)
C16 N4 C15 C14 91.4(8)
C19 N4 C15 C14 -139.4(6)
C19 N4 C16 C17 1.4(6)
C15 N4 C16 C17 134.2(5)
N4 C16 C17 C18 -4.2(7)
C16 C17 C18 C19 5.3(6)
C16 C17 C18 C1 -166.6(5)
C2 C1 C18 C19 -51.4(8)
C31 C1 C18 C19 136.3(5)
C2 C1 C18 C17 118.7(6)
C31 C1 C18 C17 -53.6(8)
C17 C18 C19 N4 -4.3(6)
C1 C18 C19 N4 167.6(5)
C17 C18 C19 C20 164.0(6)
C1 C18 C19 C20 -24.1(9)
C16 N4 C19 C18 2.0(6)
C15 N4 C19 C18 -134.7(4)
C16 N4 C19 C20 -168.7(4)
C15 N4 C19 C20 54.7(6)
C21 N5 C20 C23 0.1(7)
C21 N5 C20 C19 172.5(5)
C18 C19 C20 N5 54.8(9)
N4 C19 C20 N5 -137.4(5)
C18 C19 C20 C23 -134.4(6)
N4 C19 C20 C23 33.4(7)
C20 N5 C21 C22 -0.8(8)
N5 C21 C22 C23 1.1(8)
N5 C20 C23 C22 0.6(6)
C19 C20 C23 C22 -171.4(5)
N5 C20 C23 C24 -174.1(5)
C19 C20 C23 C24 13.9(9)
C21 C22 C23 C20 -1.1(7)
C21 C22 C23 C24 173.9(6)
C20 C23 C24 O1 -151.5(6)
C22 C23 C24 O1 34.5(9)
C20 C23 C24 C25 32.1(8)
C22 C23 C24 C25 -141.8(6)
O1 C24 C25 C30 49.0(8)
C23 C24 C25 C30 -134.4(6)
O1 C24 C25 C26 -127.3(6)
C23 C24 C25 C26 49.3(8)
C30 C25 C26 F1 -176.6(5)
C24 C25 C26 F1 -0.1(9)
C30 C25 C26 C27 -0.2(9)
C24 C25 C26 C27 176.3(6)
F1 C26 C27 C28 177.6(7)
C25 C26 C27 C28 1.1(12)
F1 C26 C27 F2 -1.0(10)
C25 C26 C27 F2 -177.5(6)
F2 C27 C28 F3 -2.3(13)
C26 C27 C28 F3 179.1(7)
F2 C27 C28 C29 177.1(8)
C26 C27 C28 C29 -1.4(13)
F3 C28 C29 F4 -2.5(13)
C27 C28 C29 F4 178.0(7)
F3 C28 C29 C30 -179.7(7)
C27 C28 C29 C30 0.9(13)
C26 C25 C30 F5 -177.6(5)
C24 C25 C30 F5 5.9(9)
C26 C25 C30 C29 -0.4(9)
C24 C25 C30 C29 -176.9(6)
F4 C29 C30 C25 -177.2(6)
C28 C29 C30 C25 0.1(11)
F4 C29 C30 F5 0.1(9)
C28 C29 C30 F5 177.3(7)
C2 C1 C31 C32 -65.7(8)
C18 C1 C31 C32 106.9(7)
C2 C1 C31 C36 114.9(6)
C18 C1 C31 C36 -72.5(7)
C36 C31 C32 F6 -176.5(6)
C1 C31 C32 F6 4.0(10)
C36 C31 C32 C33 1.3(10)
C1 C31 C32 C33 -178.2(6)
F6 C32 C33 C34 176.8(7)
C31 C32 C33 C34 -1.0(12)
F6 C32 C33 F7 -2.2(11)
C31 C32 C33 F7 180.0(7)
F7 C33 C34 F8 0.3(10)
C32 C33 C34 F8 -178.7(6)
F7 C33 C34 C35 -179.9(7)
C32 C33 C34 C35 1.1(11)
F8 C34 C35 F9 -0.3(10)
C33 C34 C35 F9 179.9(6)
F8 C34 C35 C36 178.2(6)
C33 C34 C35 C36 -1.6(10)
F9 C35 C36 F10 -1.0(9)
C34 C35 C36 F10 -179.5(6)
F9 C35 C36 C31 -179.4(6)
C34 C35 C36 C31 2.1(10)
C32 C31 C36 F10 179.8(6)
C1 C31 C36 F10 -0.7(9)
C32 C31 C36 C35 -1.8(9)
C1 C31 C36 C35 177.7(6)
C5 C6 C37 C38 -91.1(8)
C7 C6 C37 C38 84.9(9)
C5 C6 C37 C42 84.2(8)
C7 C6 C37 C42 -99.8(8)
C42 C37 C38 F11 179.7(7)
C6 C37 C38 F11 -4.8(12)
C42 C37 C38 C39 3.1(13)
C6 C37 C38 C39 178.6(9)
C37 C38 C39 F12 178.7(10)
F11 C38 C39 F12 2.0(17)
C37 C38 C39 C40 -2.9(18)
F11 C38 C39 C40 -179.6(11)
F12 C39 C40 C41 179.9(10)
C38 C39 C40 C41 1(2)
F12 C39 C40 F13 2(2)
C38 C39 C40 F13 -176.9(9)
F13 C40 C41 F14 -1.7(17)
C39 C40 C41 F14 179.8(11)
F13 C40 C41 C42 178.1(8)
C39 C40 C41 C42 -0.3(19)
C38 C37 C42 F15 180.0(7)
C6 C37 C42 F15 4.4(11)
C38 C37 C42 C41 -1.7(11)
C6 C37 C42 C41 -177.3(7)
C40 C41 C42 F15 178.8(10)
F14 C41 C42 F15 -1.4(12)
C40 C41 C42 C37 0.5(14)
F14 C41 C42 C37 -179.7(7)
C10 C11 C43 C48 -82.4(8)
C12 C11 C43 C48 90.8(7)
C10 C11 C43 C44 102.0(8)
C12 C11 C43 C44 -84.9(8)
C48 C43 C44 F16 -177.2(6)
C11 C43 C44 F16 -1.4(11)
C48 C43 C44 C45 0.3(11)
C11 C43 C44 C45 176.1(7)
F16 C44 C45 F17 -2.2(13)
C43 C44 C45 F17 -179.8(8)
F16 C44 C45 C46 176.5(8)
C43 C44 C45 C46 -1.1(14)
F17 C45 C46 F18 -3.4(14)
C44 C45 C46 F18 177.9(7)
F17 C45 C46 C47 -178.4(8)
C44 C45 C46 C47 2.9(14)
F18 C46 C47 F19 4.1(12)
C45 C46 C47 F19 179.1(8)
F18 C46 C47 C48 -178.9(6)
C45 C46 C47 C48 -3.9(13)
C44 C43 C48 F20 -179.9(6)
C11 C43 C48 F20 4.2(9)
C44 C43 C48 C47 -1.4(10)
C11 C43 C48 C47 -177.3(6)
F19 C47 C48 F20 -1.3(9)
C46 C47 C48 F20 -178.3(7)
F19 C47 C48 C43 -179.8(6)
C46 C47 C48 C43 3.2(11)
C18' C1' C2' N1' -4.6(8)
C31' C1' C2' N1' 173.0(5)
C18' C1' C2' C3' 179.9(5)
C31' C1' C2' C3' -2.5(9)
C5' N1' C2' C1' -178.7(5)
Zn1' N1' C2' C1' -11.1(7)
C5' N1' C2' C3' -2.2(5)
Zn1' N1' C2' C3' 165.3(3)
C1' C2' C3' C4' 177.5(6)
N1' C2' C3' C4' 1.4(6)
C2' C3' C4' C5' 0.0(6)
C2' N1' C5' C6' -177.2(5)
Zn1' N1' C5' C6' 14.2(7)
C2' N1' C5' C4' 2.3(6)
Zn1' N1' C5' C4' -166.3(3)
C3' C4' C5' N1' -1.5(6)
C3' C4' C5' C6' 178.1(5)
N1' C5' C6' C7' 3.6(9)
C4' C5' C6' C7' -175.8(5)
N1' C5' C6' C37' 176.2(5)
C4' C5' C6' C37' -3.2(8)
C10' N2' C7' C6' 172.5(5)
Zn1' N2' C7' C6' -10.7(8)
C10' N2' C7' C8' -3.4(7)
Zn1' N2' C7' C8' 173.5(4)
C5' C6' C7' N2' -5.8(9)
C37' C6' C7' N2' -178.5(6)
C5' C6' C7' C8' 169.2(6)
C37' C6' C7' C8' -3.4(9)
N2' C7' C8' C9' 2.2(7)
C6' C7' C8' C9' -173.4(6)
C7' C8' C9' C10' -0.1(8)
C7' N2' C10' C11' -168.8(6)
Zn1' N2' C10' C11' 14.4(8)
C7' N2' C10' C9' 3.3(7)
Zn1' N2' C10' C9' -173.5(4)
C8' C9' C10' C11' 169.5(7)
C8' C9' C10' N2' -1.9(7)
N2' C10' C11' C12' 3.4(10)
C9' C10' C11' C12' -166.8(6)
N2' C10' C11' C43' 173.7(6)
C9' C10' C11' C43' 3.5(10)
C15' N3' C12' C11' 173.5(5)
Zn1' N3' C12' C11' -8.9(7)
C15' N3' C12' C13' -2.0(6)
Zn1' N3' C12' C13' 175.6(4)
C10' C11' C12' N3' -6.3(9)
C43' C11' C12' N3' -176.8(5)
C10' C11' C12' C13' 168.1(6)
C43' C11' C12' C13' -2.4(9)
N3' C12' C13' C14' 2.1(6)
C11' C12' C13' C14' -173.0(6)
C12' C13' C14' C15' -1.3(6)
C12' N3' C15' C14' 1.2(6)
Zn1' N3' C15' C14' -176.3(4)
C12' N3' C15' N4' -175.3(4)
Zn1' N3' C15' N4' 7.1(6)
C13' C14' C15' N3' 0.1(7)
C13' C14' C15' N4' 175.7(5)
C16' N4' C15' N3' -89.2(6)
C19' N4' C15' N3' 39.5(6)
C16' N4' C15' C14' 95.3(8)
C19' N4' C15' C14' -136.0(6)
C19' N4' C16' C17' 1.6(7)
C15' N4' C16' C17' 134.0(6)
N4' C16' C17' C18' -4.1(7)
C16' C17' C18' C19' 5.1(7)
C16' C17' C18' C1' -169.8(6)
C2' C1' C18' C19' -55.5(8)
C31' C1' C18' C19' 126.9(6)
C2' C1' C18' C17' 118.5(6)
C31' C1' C18' C17' -59.1(8)
C17' C18' C19' N4' -4.2(6)
C1' C18' C19' N4' 171.0(5)
C17' C18' C19' C20' 166.1(6)
C1' C18' C19' C20' -18.7(10)
C16' N4' C19' C18' 1.8(6)
C15' N4' C19' C18' -133.3(5)
C16' N4' C19' C20' -170.3(5)
C15' N4' C19' C20' 54.5(6)
C21' N5' C20' C23' -1.1(7)
C21' N5' C20' C19' 173.0(5)
C18' C19' C20' N5' 59.3(9)
N4' C19' C20' N5' -131.0(5)
C18' C19' C20' C23' -127.9(7)
N4' C19' C20' C23' 41.9(8)
C20' N5' C21' C22' 0.5(7)
N5' C21' C22' C23' 0.3(7)
N5' C20' C23' C22' 1.3(6)
C19' C20' C23' C22' -172.6(5)
N5' C20' C23' C24' -174.8(6)
C19' C20' C23' C24' 11.4(9)
C21' C22' C23' C20' -1.0(7)
C21' C22' C23' C24' 175.2(6)
C20' C23' C24' O1' -152.3(6)
C22' C23' C24' O1' 32.2(9)
C20' C23' C24' C25' 31.1(9)
C22' C23' C24' C25' -144.4(6)
O1' C24' C25' C30' 46.0(9)
C23' C24' C25' C30' -137.2(6)
O1' C24' C25' C26' -129.3(7)
C23' C24' C25' C26' 47.5(9)
C30' C25' C26' F1' -179.7(6)
C24' C25' C26' F1' -4.1(10)
C30' C25' C26' C27' 0.4(10)
C24' C25' C26' C27' 176.0(7)
F1' C26' C27' C28' -179.2(8)
C25' C26' C27' C28' 0.7(13)
F1' C26' C27' F2' -1.0(11)
C25' C26' C27' F2' 178.9(7)
F2' C27' C28' C29' -178.9(9)
C26' C27' C28' C29' -0.7(15)
F2' C27' C28' F3' 0.7(15)
C26' C27' C28' F3' 178.8(8)
C27' C28' C29' F4' 177.5(9)
F3' C28' C29' F4' -2.1(14)
C27' C28' C29' C30' -0.3(15)
F3' C28' C29' C30' -179.9(7)
C26' C25' C30' F5' -178.1(6)
C24' C25' C30' F5' 6.2(10)
C26' C25' C30' C29' -1.5(10)
C24' C25' C30' C29' -177.2(7)
F4' C29' C30' F5' 0.2(11)
C28' C29' C30' F5' 178.2(8)
F4' C29' C30' C25' -176.5(7)
C28' C29' C30' C25' 1.5(12)
C2' C1' C31' C36' 77.5(8)
C18' C1' C31' C36' -104.8(7)
C2' C1' C31' C32' -104.8(7)
C18' C1' C31' C32' 72.8(8)
C36' C31' C32' C33' -1.9(11)
C1' C31' C32' C33' -179.7(7)
C36' C31' C32' F6' 174.9(6)
C1' C31' C32' F6' -2.9(10)
C31' C32' C33' C34' 1.0(13)
F6' C32' C33' C34' -175.8(7)
C31' C32' C33' F7' 178.0(7)
F6' C32' C33' F7' 1.2(12)
F7' C33' C34' C35' -177.1(7)
C32' C33' C34' C35' -0.1(13)
F7' C33' C34' F8' 6.2(12)
C32' C33' C34' F8' -176.7(7)
C33' C34' C35' F9' 179.0(8)
F8' C34' C35' F9' -4.3(11)
C33' C34' C35' C36' 0.1(12)
F8' C34' C35' C36' 176.8(6)
C32' C31' C36' F10' 178.2(6)
C1' C31' C36' F10' -4.0(10)
C32' C31' C36' C35' 1.9(10)
C1' C31' C36' C35' 179.7(6)
F9' C35' C36' C31' -180.0(7)
C34' C35' C36' C31' -1.1(11)
F9' C35' C36' F10' 3.8(11)
C34' C35' C36' F10' -177.4(7)
C5' C6' C37' C42' 93.0(7)
C7' C6' C37' C42' -93.7(7)
C5' C6' C37' C38' -88.0(7)
C7' C6' C37' C38' 85.3(7)
C42' C37' C38' F11' -178.3(6)
C6' C37' C38' F11' 2.7(9)
C42' C37' C38' C39' -1.8(10)
C6' C37' C38' C39' 179.1(7)
F11' C38' C39' C40' -179.7(8)
C37' C38' C39' C40' 3.9(13)
F11' C38' C39' F12' -2.9(12)
C37' C38' C39' F12' -179.3(7)
F12' C39' C40' C41' -179.1(8)
C38' C39' C40' C41' -2.3(15)
F12' C39' C40' F13' 1.8(14)
C38' C39' C40' F13' 178.5(7)
C39' C40' C41' F14' -178.5(8)
F13' C40' C41' F14' 0.6(14)
C39' C40' C41' C42' -1.1(15)
F13' C40' C41' C42' 178.1(6)
C38' C37' C42' F15' -178.4(6)
C6' C37' C42' F15' 0.7(9)
C38' C37' C42' C41' -1.7(10)
C6' C37' C42' C41' 177.4(6)
F14' C41' C42' F15' -2.7(11)
C40' C41' C42' F15' 179.9(8)
F14' C41' C42' C37' -179.4(7)
C40' C41' C42' C37' 3.2(12)
C10' C11' C43' C48' 97.8(8)
C12' C11' C43' C48' -90.8(8)
C10' C11' C43' C44' -86.1(8)
C12' C11' C43' C44' 85.4(8)
C48' C43' C44' F16' 179.7(7)
C11' C43' C44' F16' 3.3(10)
C48' C43' C44' C45' -2.3(11)
C11' C43' C44' C45' -178.7(7)
C43' C44' C45' C46' 4.5(15)
F16' C44' C45' C46' -177.4(10)
C43' C44' C45' F17' -178.6(7)
F16' C44' C45' F17' -0.5(12)
C44' C45' C46' F18' -179.9(8)
F17' C45' C46' F18' 3.3(19)
C44' C45' C46' C47' -4(2)
F17' C45' C46' C47' 179.5(9)
C45' C46' C47' F19' -177.8(10)
F18' C46' C47' F19' -1.5(19)
C45' C46' C47' C48' 1.0(19)
F18' C46' C47' C48' 177.3(9)
C44' C43' C48' F20' -176.6(7)
C11' C43' C48' F20' -0.2(11)
C44' C43' C48' C47' -0.6(12)
C11' C43' C48' C47' 175.8(8)
F19' C47' C48' C43' -179.9(9)
C46' C47' C48' C43' 1.3(16)
F19' C47' C48' F20' -3.9(14)
C46' C47' C48' F20' 177.4(10)
